data_1561552
loop_
_publ_author_name
'Zuo, Mengmeng'
'Zhou, Mingdong'
'Hu, Dianwen'
'Gao, Fan'
'Dong, Sijie'
'Huang, Liangliang'

_publ_section_title
;
 A novel 3D framework indium phosphite-oxalate based on a pcu-type
 topology
;
_journal_name_full 'Journal of Solid State Chemistry'
_journal_page_first 219
_journal_page_last 224
_journal_paper_doi 10.1016/j.jssc.2016.02.019
_journal_volume 237
_journal_year 2016
_chemical_formula_moiety H[In5(HPO3)6(H2PO3)2(C2O4)2](C4N2H11)2H20
_chemical_formula_sum 'C12 H35 In5 N4 O33 P8'
_chemical_formula_weight 1585.30
_space_group_IT_number 2
_space_group_name_Hall '-P 1'
_space_group_name_H-M_alt 'P -1'
_symmetry_cell_setting triclinic
_symmetry_space_group_name_Hall '-P 1'
_symmetry_space_group_name_H-M 'P -1'
_atom_sites_solution_hydrogens geom
_atom_sites_solution_primary direct
_atom_sites_solution_secondary difmap
_audit_creation_method SHELXL-97
_cell_angle_alpha 94.720(2)
_cell_angle_beta 92.336(2)
_cell_angle_gamma 110.181(2)
_cell_formula_units_Z 1
_cell_length_a 7.8224(11)
_cell_length_b 10.6257(15)
_cell_length_c 13.1557(19)
_cell_measurement_reflns_used 2181
_cell_measurement_temperature 293(2)
_cell_measurement_theta_max 26.0700
_cell_measurement_theta_min 2.0523
_cell_volume 1020.1(3)
_computing_cell_refinement 'Bruker SAINT'
_computing_data_collection 'Bruker APEX2'
_computing_data_reduction 'Bruker SAINT'
_computing_molecular_graphics 'Bruker SHELXTL'
_computing_publication_material 'Bruker SHELXTL'
_computing_structure_refinement 'SHELXL-97 (Sheldrick, 2008)'
_computing_structure_solution 'SHELXS-97 (Sheldrick, 2008)'
_diffrn_ambient_temperature 293(2)
_diffrn_measured_fraction_theta_full 0.972
_diffrn_measured_fraction_theta_max 0.972
_diffrn_measurement_device_type 'Bruker APEX CCD'
_diffrn_measurement_method '\f and \w scans'
_diffrn_radiation_monochromator graphite
_diffrn_radiation_source 'fine-focus sealed tube'
_diffrn_radiation_type MoK\a
_diffrn_radiation_wavelength 0.71073
_diffrn_reflns_av_R_equivalents 0.0268
_diffrn_reflns_av_sigmaI/netI 0.0534
_diffrn_reflns_limit_h_max 7
_diffrn_reflns_limit_h_min -9
_diffrn_reflns_limit_k_max 12
_diffrn_reflns_limit_k_min -12
_diffrn_reflns_limit_l_max 15
_diffrn_reflns_limit_l_min -11
_diffrn_reflns_number 5001
_diffrn_reflns_theta_full 25.00
_diffrn_reflns_theta_max 25.00
_diffrn_reflns_theta_min 2.05
_exptl_absorpt_coefficient_mu 3.210
_exptl_absorpt_correction_T_max 0.6114
_exptl_absorpt_correction_T_min 0.5662
_exptl_absorpt_correction_type multi-scan
_exptl_absorpt_process_details sadbas
_exptl_crystal_colour colorless
_exptl_crystal_density_diffrn 2.581
_exptl_crystal_density_method 'not measured'
_exptl_crystal_description block
_exptl_crystal_F_000 764
_exptl_crystal_size_max 0.20
_exptl_crystal_size_mid 0.18
_exptl_crystal_size_min 0.17
_refine_diff_density_max 3.517
_refine_diff_density_min -1.856
_refine_diff_density_rms 0.403
_refine_ls_extinction_method none
_refine_ls_goodness_of_fit_ref 1.168
_refine_ls_hydrogen_treatment mixed
_refine_ls_matrix_type full
_refine_ls_number_parameters 300
_refine_ls_number_reflns 3501
_refine_ls_number_restraints 30
_refine_ls_restrained_S_all 1.168
_refine_ls_R_factor_all 0.0754
_refine_ls_R_factor_gt 0.0664
_refine_ls_shift/su_max 0.000
_refine_ls_shift/su_mean 0.000
_refine_ls_structure_factor_coef Fsqd
_refine_ls_weighting_details 'calc w=1/[\s^2^(Fo^2^)+(0.1057P)^2^+17.4537P] where P=(Fo^2^+2Fc^2^)/3'
_refine_ls_weighting_scheme calc
_refine_ls_wR_factor_gt 0.1798
_refine_ls_wR_factor_ref 0.1954
_reflns_number_gt 3054
_reflns_number_total 3501
_reflns_threshold_expression >2sigma(I)
_cod_data_source_file JSSC-2016-237-219.cif
_cod_data_source_block l
_cod_depositor_comments
;
The following automatic conversions were performed:

data item '_symmetry_cell_setting' value 'Triclinic' was changed to
'triclinic' in accordance with the built-in table derived from the
CIF Core dictionary named 'cif_core.dic' version 2.4.5 last updated
on 2014-11-21.

Automatic conversion script
Id: cif_fix_values 8369 2020-08-20 11:38:08Z andrius 
;
_cod_original_sg_symbol_H-M P-1
_cod_database_code 1561552

loop_
_symmetry_equiv_pos_as_xyz
'x, y, z'
'-x, -y, -z'

loop_
_atom_site_label
_atom_site_type_symbol
_atom_site_fract_x
_atom_site_fract_y
_atom_site_fract_z
_atom_site_U_iso_or_equiv
_atom_site_adp_type
_atom_site_occupancy
_atom_site_symmetry_multiplicity
_atom_site_calc_flag
_atom_site_refinement_flags
_atom_site_disorder_assembly
_atom_site_disorder_group
In1 In 1.0000 1.0000 0.0000 0.0123(3) Uani 1 2 d S . .
In2 In 0.47591(11) 0.75318(8) 0.74624(6) 0.0115(3) Uani 1 1 d . . .
In3 In 0.51272(11) 0.77883(8) 0.24906(6) 0.0108(3) Uani 1 1 d . . .
P1 P 0.8059(4) 1.0717(3) -0.2168(3) 0.0150(7) Uani 1 1 d . . .
H7A H 0.936(19) 1.092(14) -0.256(10) 0.018 Uiso 1 1 d . . .
P2 P 0.8457(6) 1.0990(4) 0.2243(3) 0.0139(10) Uani 0.761(7) 1 d P A 1
H8A H 0.9568 1.1217 0.2669 0.017 Uiso 0.761(7) 1 d PR A 1
P2' P 0.7538(19) 1.0706(13) 0.1791(11) 0.0139(10) Uani 0.239(7) 1 d P A 2
H8'A H 0.6442 1.0469 0.1349 0.017 Uiso 0.239(7) 1 d PR A 2
P3 P 0.5770(4) 0.7365(3) 0.4997(2) 0.0156(7) Uani 1 1 d . A .
H10A H 0.70(2) 0.804(14) 0.533(10) 0.019 Uiso 1 1 d . . .
P4 P 0.5753(7) 0.8080(6) 0.0027(4) 0.0126(10) Uani 0.599(6) 1 d P B 1
H9A H 0.5754 0.8984 0.0147 0.015 Uiso 0.599(6) 1 d PR B 1
P4' P 0.5860(11) 0.7283(9) -0.0055(6) 0.0126(10) Uani 0.401(6) 1 d P B 2
H9'A H 0.5864 0.6381 -0.0182 0.015 Uiso 0.401(6) 1 d PR B 2
O1 O 0.8574(14) 1.0835(10) -0.1045(7) 0.027(2) Uani 1 1 d . . .
O2 O 0.7755(12) 0.8147(10) 0.0065(7) 0.026(2) Uani 1 1 d U . .
O3 O 0.4748(12) 0.7278(10) 0.0876(7) 0.020(2) Uani 1 1 d . . .
O4 O 0.7313(11) 1.1818(8) -0.2434(7) 0.0165(19) Uani 1 1 d . . .
O5 O 0.7264(14) 0.9591(10) 0.2481(9) 0.031(2) Uani 1 1 d U . .
O6 O 0.6992(12) 0.6651(9) 0.2519(7) 0.0178(19) Uani 1 1 d . . .
O7 O 0.5343(15) 0.8085(10) 0.4114(7) 0.027(2) Uani 1 1 d . . .
O8 O 0.4403(11) 0.7226(9) 0.5819(6) 0.0139(18) Uani 1 1 d . . .
O9 O 0.6872(12) 0.9354(8) -0.2606(7) 0.0180(19) Uani 1 1 d . . .
O10 O 0.3378(11) 0.3625(8) 0.2600(7) 0.0148(18) Uani 1 1 d . . .
O11 O 0.4706(14) 0.7470(11) -0.0953(7) 0.029(2) Uani 1 1 d . . .
O12 O 0.7060(14) 0.4604(10) 0.2614(7) 0.024(2) Uani 1 1 d . . .
O13 O 0.3275(11) 0.5692(8) 0.2546(6) 0.0102(17) Uani 1 1 d . . .
O14 O 0.5867(14) 0.5988(10) 0.4631(7) 0.028(2) Uani 1 1 d . . .
H14 H 0.6139 0.5647 0.5120 0.033 Uiso 1 1 d R A .
O15 O 0.9011(15) 1.1036(10) 0.1174(7) 0.030(2) Uani 1 1 d . . .
O16 O 0.7661(13) 1.2042(10) 0.2554(7) 0.023(2) Uani 1 1 d . . .
N1 N 0.9275(15) 0.3580(13) 0.4677(9) 0.025(3) Uani 1 1 d . . .
H1A H 0.9435 0.2781 0.4578 0.030 Uiso 1 1 calc R . .
H1B H 0.8110 0.3453 0.4472 0.030 Uiso 0.50 1 calc PR . .
N2 N 0.9088(15) 0.3565(11) -0.0221(9) 0.021(2) Uani 1 1 d . . .
H2A H 0.9109 0.2721 -0.0299 0.026 Uiso 1 1 calc R . .
H2B H 0.7925 0.3518 -0.0338 0.026 Uiso 0.50 1 calc PR . .
C1 C 0.6278(15) 0.5425(11) 0.2569(8) 0.008(2) Uani 1 1 d U A .
C2 C 0.4134(17) 0.4849(12) 0.2573(9) 0.013(2) Uani 1 1 d . A .
C3 C 0.9755(18) 0.5617(13) 0.0974(10) 0.019(3) Uani 1 1 d . . .
H3A H 0.8512 0.5600 0.0869 0.023 Uiso 1 1 calc R . .
H3B H 1.0217 0.6025 0.1663 0.023 Uiso 1 1 calc R . .
C4 C 0.977(2) 0.4179(14) 0.0850(11) 0.024(3) Uani 1 1 d . . .
H4A H 1.0999 0.4188 0.0992 0.028 Uiso 1 1 calc R . .
H4B H 0.8991 0.3648 0.1331 0.028 Uiso 1 1 calc R . .
C5 C 1.0517(18) 0.4547(16) 0.4054(11) 0.026(3) Uani 1 1 d U . .
H5A H 1.0223 0.4211 0.3337 0.031 Uiso 1 1 calc R . .
H5B H 1.1763 0.4611 0.4229 0.031 Uiso 1 1 calc R . .
C6 C 0.9611(18) 0.4070(16) 0.5786(10) 0.027(3) Uani 1 1 d . . .
H6A H 1.0814 0.4105 0.6032 0.033 Uiso 1 1 calc R . .
H6B H 0.8714 0.3455 0.6169 0.033 Uiso 1 1 calc R . .
O1W O 0.850(4) 0.0799(19) 0.4866(17) 0.055(7) Uani 0.50 1 d PU . .
H1W1 H 0.9494 0.0639 0.4897 0.066 Uiso 0.50 1 d PR . .
H1W2 H 0.7822 0.0335 0.4349 0.066 Uiso 0.50 1 d PR . .

loop_
_atom_site_aniso_label
_atom_site_aniso_U_11
_atom_site_aniso_U_22
_atom_site_aniso_U_33
_atom_site_aniso_U_23
_atom_site_aniso_U_13
_atom_site_aniso_U_12
In1 0.0096(6) 0.0174(7) 0.0128(6) 0.0002(5) 0.0023(4) 0.0085(5)
In2 0.0121(5) 0.0118(5) 0.0114(5) -0.0009(3) 0.0009(3) 0.0058(3)
In3 0.0094(5) 0.0115(5) 0.0127(5) 0.0019(3) 0.0027(3) 0.0050(3)
P1 0.0112(16) 0.0174(17) 0.0192(17) 0.0037(13) 0.0019(12) 0.0080(13)
P2 0.008(2) 0.010(2) 0.024(2) 0.0000(17) -0.0041(16) 0.0041(17)
P2' 0.008(2) 0.010(2) 0.024(2) 0.0000(17) -0.0041(16) 0.0041(17)
P3 0.0128(16) 0.0183(17) 0.0164(16) 0.0010(13) 0.0022(12) 0.0063(14)
P4 0.009(2) 0.015(2) 0.014(2) 0.000(2) 0.0004(16) 0.005(2)
P4' 0.009(2) 0.015(2) 0.014(2) 0.000(2) 0.0004(16) 0.005(2)
O1 0.037(6) 0.029(5) 0.023(5) 0.002(4) -0.007(4) 0.024(5)
O2 0.008(4) 0.036(5) 0.028(5) 0.004(4) 0.010(4) -0.001(4)
O3 0.017(5) 0.028(5) 0.014(5) 0.005(4) 0.006(4) 0.004(4)
O4 0.010(4) 0.010(4) 0.031(5) 0.008(4) 0.005(4) 0.003(3)
O5 0.026(5) 0.014(5) 0.052(7) 0.015(4) 0.019(5) 0.002(4)
O6 0.014(5) 0.020(5) 0.021(5) 0.004(4) 0.007(4) 0.007(4)
O7 0.050(7) 0.033(6) 0.010(5) 0.002(4) 0.008(4) 0.028(5)
O8 0.011(4) 0.020(5) 0.011(4) 0.001(3) 0.003(3) 0.006(4)
O9 0.015(5) 0.009(4) 0.023(5) 0.000(4) -0.002(4) -0.003(4)
O10 0.007(4) 0.006(4) 0.031(5) 0.000(4) 0.007(3) 0.002(3)
O11 0.027(6) 0.048(7) 0.015(5) -0.006(4) -0.001(4) 0.017(5)
O12 0.028(6) 0.029(5) 0.022(5) 0.000(4) 0.001(4) 0.020(5)
O13 0.009(4) 0.012(4) 0.013(4) 0.001(3) 0.002(3) 0.008(3)
O14 0.035(6) 0.035(6) 0.029(5) 0.018(5) 0.018(4) 0.027(5)
O15 0.041(6) 0.032(6) 0.023(5) -0.003(4) 0.013(4) 0.022(5)
O16 0.023(5) 0.026(5) 0.024(5) 0.002(4) 0.009(4) 0.013(4)
N1 0.008(5) 0.036(7) 0.026(6) 0.000(5) 0.009(5) 0.001(5)
N2 0.011(5) 0.013(5) 0.036(7) 0.008(5) 0.002(5) -0.002(4)
C1 0.010(5) 0.003(5) 0.012(5) -0.002(4) 0.001(4) 0.004(4)
C2 0.014(6) 0.013(6) 0.018(6) 0.004(5) 0.007(5) 0.009(5)
C3 0.016(7) 0.015(6) 0.022(7) 0.001(5) 0.011(5) 0.000(5)
C4 0.028(8) 0.021(7) 0.024(7) 0.004(6) 0.007(6) 0.011(6)
C5 0.006(6) 0.045(8) 0.022(7) 0.001(6) 0.008(5) 0.002(6)
C6 0.009(6) 0.047(9) 0.018(7) -0.004(6) 0.000(5) 0.002(6)
O1W 0.085(15) 0.010(9) 0.043(12) 0.010(9) -0.049(11) -0.012(9)

loop_
_atom_type_symbol
_atom_type_description
_atom_type_scat_dispersion_real
_atom_type_scat_dispersion_imag
_atom_type_scat_source
C C 0.0033 0.0016 'International Tables Vol C Tables 4.2.6.8 and 6.1.1.4'
H H 0.0000 0.0000 'International Tables Vol C Tables 4.2.6.8 and 6.1.1.4'
N N 0.0061 0.0033 'International Tables Vol C Tables 4.2.6.8 and 6.1.1.4'
O O 0.0106 0.0060 'International Tables Vol C Tables 4.2.6.8 and 6.1.1.4'
P P 0.1023 0.0942 'International Tables Vol C Tables 4.2.6.8 and 6.1.1.4'
In In -0.7276 1.3100 'International Tables Vol C Tables 4.2.6.8 and 6.1.1.4'

loop_
_geom_angle_atom_site_label_1
_geom_angle_atom_site_label_2
_geom_angle_atom_site_label_3
_geom_angle
_geom_angle_site_symmetry_1
_geom_angle_site_symmetry_3
O15 In1 O15 180.000(2) 2_775 .
O15 In1 O2 87.8(4) 2_775 .
O15 In1 O2 92.2(4) . .
O15 In1 O2 92.2(4) 2_775 2_775
O15 In1 O2 87.8(4) . 2_775
O2 In1 O2 180.0(5) . 2_775
O15 In1 O1 84.8(4) 2_775 2_775
O15 In1 O1 95.2(4) . 2_775
O2 In1 O1 84.5(4) . 2_775
O2 In1 O1 95.5(4) 2_775 2_775
O15 In1 O1 95.2(4) 2_775 .
O15 In1 O1 84.8(4) . .
O2 In1 O1 95.5(4) . .
O2 In1 O1 84.5(4) 2_775 .
O1 In1 O1 180.000(2) 2_775 .
O9 In2 O11 100.5(4) 1_556 1_556
O9 In2 O16 106.6(4) 1_556 2_676
O11 In2 O16 89.3(4) 1_556 2_676
O9 In2 O8 90.5(3) 1_556 .
O11 In2 O8 169.0(4) 1_556 .
O16 In2 O8 87.8(3) 2_676 .
O9 In2 O10 92.8(3) 1_556 2_666
O11 In2 O10 90.6(4) 1_556 2_666
O16 In2 O10 160.3(4) 2_676 2_666
O8 In2 O10 88.5(3) . 2_666
O9 In2 O12 167.2(3) 1_556 2_666
O11 In2 O12 84.5(4) 1_556 2_666
O16 In2 O12 85.1(4) 2_676 2_666
O8 In2 O12 84.7(3) . 2_666
O10 In2 O12 75.3(3) 2_666 2_666
O5 In3 O4 108.3(4) . 2_675
O5 In3 O7 88.9(4) . .
O4 In3 O7 90.9(4) 2_675 .
O5 In3 O3 96.8(4) . .
O4 In3 O3 88.9(4) 2_675 .
O7 In3 O3 174.1(4) . .
O5 In3 O6 91.9(4) . .
O4 In3 O6 159.8(3) 2_675 .
O7 In3 O6 90.7(3) . .
O3 In3 O6 87.4(3) . .
O5 In3 O13 168.6(3) . .
O4 In3 O13 83.1(3) 2_675 .
O7 In3 O13 89.9(4) . .
O3 In3 O13 84.2(3) . .
O6 In3 O13 76.7(3) . .
O9 P1 O1 114.5(6) . .
O9 P1 O4 112.9(5) . .
O1 P1 O4 111.4(5) . .
O9 P1 H7A 105(7) . .
O1 P1 H7A 106(7) . .
O4 P1 H7A 106(7) . .
O15 P2 O16 112.8(6) . .
O15 P2 O5 113.7(6) . .
O16 P2 O5 112.4(6) . .
O15 P2 H8A 105.6 . .
O16 P2 H8A 105.6 . .
O5 P2 H8A 105.8 . .
O15 P2 H8'A 70.1 . .
O16 P2 H8'A 79.6 . .
O5 P2 H8'A 73.6 . .
H8A P2 H8'A 174.4 . .
O15 P2' O5 120.0(11) . .
O15 P2' O16 109.3(10) . .
O5 P2' O16 105.2(10) . .
O15 P2' H8A 74.6 . .
O5 P2' H8A 73.6 . .
O16 P2' H8A 69.7 . .
O15 P2' H8'A 107.4 . .
O5 P2' H8'A 107.0 . .
O16 P2' H8'A 107.4 . .
H8A P2' H8'A 176.9 . .
O7 P3 O14 112.3(5) . .
O7 P3 O8 111.7(5) . .
O14 P3 O8 110.5(5) . .
O7 P3 H10A 103(7) . .
O14 P3 H10A 112(8) . .
O8 P3 H10A 107(7) . .
O11 P4 O3 107.9(6) . .
O11 P4 O2 114.2(6) . .
O3 P4 O2 110.5(6) . .
O11 P4 H9A 108.2 . .
O3 P4 H9A 108.0 . .
O2 P4 H9A 108.0 . .
O11 P4 H9'A 73.8 . .
O3 P4 H9'A 72.8 . .
O2 P4 H9'A 69.4 . .
H9A P4 H9'A 177.3 . .
O2 P4' O11 116.9(8) . .
O2 P4' O3 116.4(7) . .
O11 P4' O3 105.5(7) . .
O2 P4' H9A 76.4 . .
O11 P4' H9A 72.0 . .
O3 P4' H9A 74.3 . .
O2 P4' H9'A 105.8 . .
O11 P4' H9'A 105.5 . .
O3 P4' H9'A 105.7 . .
H9A P4' H9'A 177.3 . .
P1 O1 In1 139.0(6) . .
P4' O2 P4 34.0(4) . .
P4' O2 In1 154.8(8) . .
P4 O2 In1 122.3(6) . .
P4' O3 P4 33.3(4) . .
P4' O3 In3 140.4(6) . .
P4 O3 In3 129.1(6) . .
P1 O4 In3 140.5(5) . 2_675
P2' O5 P2 33.1(6) . .
P2' O5 In3 130.3(9) . .
P2 O5 In3 163.1(7) . .
C1 O6 In3 116.1(7) . .
P3 O7 In3 136.9(6) . .
P3 O8 In2 132.0(5) . .
P1 O9 In2 152.5(6) . 1_554
C2 O10 In2 114.5(7) . 2_666
P4 O11 P4' 34.0(4) . .
P4 O11 In2 143.3(7) . 1_554
P4' O11 In2 139.3(7) . 1_554
C1 O12 In2 115.3(8) . 2_666
C2 O13 In3 112.8(7) . .
P3 O14 H14 109.5 . .
P2' O15 P2 34.7(6) . .
P2' O15 In1 136.4(9) . .
P2 O15 In1 143.2(6) . .
P2 O16 P2' 31.6(5) . .
P2 O16 In2 143.8(6) . 2_676
P2' O16 In2 113.9(7) . 2_676
C5 N1 C6 111.6(11) . .
C5 N1 H1A 109.3 . .
C6 N1 H1A 109.3 . .
C5 N1 H1B 109.3 . .
C6 N1 H1B 109.3 . .
H1A N1 H1B 108.0 . .
C3 N2 C4 110.6(10) 2_765 .
C3 N2 H2A 109.5 2_765 .
C4 N2 H2A 109.5 . .
C3 N2 H2B 109.5 2_765 .
C4 N2 H2B 109.5 . .
H2A N2 H2B 108.1 . .
O12 C1 O6 127.1(11) . .
O12 C1 C2 116.4(10) . .
O6 C1 C2 116.6(10) . .
O10 C2 O13 124.1(11) . .
O10 C2 C1 118.1(10) . .
O13 C2 C1 117.8(10) . .
N2 C3 C4 110.3(11) 2_765 .
N2 C3 H3A 109.6 2_765 .
C4 C3 H3A 109.6 . .
N2 C3 H3B 109.6 2_765 .
C4 C3 H3B 109.6 . .
H3A C3 H3B 108.1 . .
N2 C4 C3 109.3(11) . .
N2 C4 H4A 109.8 . .
C3 C4 H4A 109.8 . .
N2 C4 H4B 109.8 . .
C3 C4 H4B 109.8 . .
H4A C4 H4B 108.3 . .
N1 C5 C6 112.5(11) . 2_766
N1 C5 H5A 109.1 . .
C6 C5 H5A 109.1 2_766 .
N1 C5 H5B 109.1 . .
C6 C5 H5B 109.1 2_766 .
H5A C5 H5B 107.8 . .
N1 C6 C5 109.5(12) . 2_766
N1 C6 H6A 109.8 . .
C5 C6 H6A 109.8 2_766 .
N1 C6 H6B 109.8 . .
C5 C6 H6B 109.8 2_766 .
H6A C6 H6B 108.2 . .
H1W1 O1W H1W2 109.5 . .

loop_
_geom_bond_atom_site_label_1
_geom_bond_atom_site_label_2
_geom_bond_distance
_geom_bond_site_symmetry_2
In1 O15 2.145(9) 2_775
In1 O15 2.145(9) .
In1 O2 2.150(10) .
In1 O2 2.150(10) 2_775
In1 O1 2.163(9) 2_775
In1 O1 2.163(9) .
In2 O9 2.079(9) 1_556
In2 O11 2.092(9) 1_556
In2 O16 2.093(9) 2_676
In2 O8 2.152(8) .
In2 O10 2.207(8) 2_666
In2 O12 2.216(10) 2_666
In3 O5 2.064(10) .
In3 O4 2.090(8) 2_675
In3 O7 2.125(9) .
In3 O3 2.132(9) .
In3 O6 2.193(9) .
In3 O13 2.208(8) .
P1 O9 1.477(9) .
P1 O1 1.499(10) .
P1 O4 1.534(9) .
P1 H7A 1.12(14) .
P2 O15 1.488(10) .
P2 O16 1.493(10) .
P2 O5 1.524(10) .
P2 H8A 0.9600 .
P2 H8'A 1.8196 .
P2' O15 1.398(17) .
P2' O5 1.514(17) .
P2' O16 1.641(16) .
P2' H8A 1.8176 .
P2' H8'A 0.9600 .
P3 O7 1.528(10) .
P3 O14 1.531(10) .
P3 O8 1.532(9) .
P3 H10A 1.05(15) .
P4 O11 1.471(11) .
P4 O3 1.536(10) .
P4 O2 1.542(10) .
P4 H9A 0.9600 .
P4 H9'A 1.8362 .
P4' O2 1.443(12) .
P4' O11 1.525(12) .
P4' O3 1.530(11) .
P4' H9A 1.8363 .
P4' H9'A 0.9600 .
O4 In3 2.090(8) 2_675
O6 C1 1.237(14) .
O9 In2 2.079(8) 1_554
O10 C2 1.233(15) .
O10 In2 2.207(8) 2_666
O11 In2 2.092(9) 1_554
O12 C1 1.229(14) .
O12 In2 2.216(10) 2_666
O13 C2 1.294(14) .
O14 H14 0.8200 .
O16 In2 2.093(9) 2_676
N1 C5 1.479(18) .
N1 C6 1.489(17) .
N1 H1A 0.9000 .
N1 H1B 0.9000 .
N2 C3 1.493(16) 2_765
N2 C4 1.498(18) .
N2 H2A 0.9000 .
N2 H2B 0.9000 .
C1 C2 1.576(17) .
C3 N2 1.493(16) 2_765
C3 C4 1.526(18) .
C3 H3A 0.9700 .
C3 H3B 0.9700 .
C4 H4A 0.9700 .
C4 H4B 0.9700 .
C5 C6 1.51(2) 2_766
C5 H5A 0.9700 .
C5 H5B 0.9700 .
C6 C5 1.51(2) 2_766
C6 H6A 0.9700 .
C6 H6B 0.9700 .
O1W H1W1 0.8500 .
O1W H1W2 0.8500 .
